data_4119830
loop_
_publ_author_name
'Deshun Huang'
'Xiaoqin Liu'
'Lijun Li'
'Yudong Cai'
'Weigang Liu'
'Yian Shi'

_publ_section_title
;
 Enantioselective Bromoaminocyclization of Allyl N-Tosylcarbamates
 Catalyzed by a Chiral Phosphine-Sc(OTf)3 Complex
;
_journal_name_full 'Journal of the American Chemical Society'
_journal_page_first 8101
_journal_page_last 8104
_journal_paper_doi 10.1021/ja4010877
_journal_volume 135
_journal_year 2013
_chemical_absolute_configuration ad
_chemical_formula_moiety 'C13 H16 N4 O4 S'
_chemical_formula_sum 'C13 H16 N4 O4 S'
_chemical_formula_weight 324.36
_chemical_name_systematic
; 
 ? 
;
_space_group_IT_number 4
_symmetry_cell_setting monoclinic
_symmetry_space_group_name_Hall 'P 2yb'
_symmetry_space_group_name_H-M 'P 1 21 1'
_atom_sites_solution_hydrogens geom
_atom_sites_solution_primary direct
_atom_sites_solution_secondary difmap
_audit_creation_method SHELXL-97
_cell_angle_alpha 90.00
_cell_angle_beta 90.14(3)
_cell_angle_gamma 90.00
_cell_formula_units_Z 8
_cell_length_a 14.184(3)
_cell_length_b 7.9032(16)
_cell_length_c 27.865(6)
_cell_measurement_reflns_used 194
_cell_measurement_temperature 173(2)
_cell_measurement_theta_max 27.49
_cell_measurement_theta_min 0.73
_cell_volume 3123.6(11)
_computing_cell_refinement 'CrystalClear (Rigaku Inc., 2007)'
_computing_data_collection 'CrystalClear (Rigaku Inc., 2007)'
_computing_data_reduction 'CrystalClear (Rigaku Inc., 2007)'
_computing_molecular_graphics 'Olex2 ver 1.1'
_computing_publication_material 'SHELX97 (Sheldrick, 2008)'
_computing_structure_refinement 'Olex2 ver 1.1'
_computing_structure_solution 'SHELXS-97 (Sheldrick, 2008)'
_diffrn_ambient_temperature 173(2)
_diffrn_measured_fraction_theta_full 0.998
_diffrn_measured_fraction_theta_max 0.998
_diffrn_radiation_monochromator graphite
_diffrn_radiation_source 'fine-focus sealed tube'
_diffrn_radiation_type MoK\a
_diffrn_radiation_wavelength 0.71073
_diffrn_reflns_av_R_equivalents 0.0700
_diffrn_reflns_av_sigmaI/netI 0.0675
_diffrn_reflns_limit_h_max 16
_diffrn_reflns_limit_h_min -16
_diffrn_reflns_limit_k_max 9
_diffrn_reflns_limit_k_min -9
_diffrn_reflns_limit_l_max 33
_diffrn_reflns_limit_l_min -33
_diffrn_reflns_number 30537
_diffrn_reflns_theta_full 24.99
_diffrn_reflns_theta_max 24.99
_diffrn_reflns_theta_min 0.73
_exptl_absorpt_coefficient_mu 0.230
_exptl_absorpt_correction_T_max 0.9575
_exptl_absorpt_correction_T_min 0.9446
_exptl_absorpt_correction_type multi-scan
_exptl_absorpt_process_details 'CrystalClear (Rigaku Inc., 2007)'
_exptl_crystal_colour colorless
_exptl_crystal_density_diffrn 1.379
_exptl_crystal_description block
_exptl_crystal_F_000 1360
_exptl_crystal_size_max 0.25
_exptl_crystal_size_mid 0.21
_exptl_crystal_size_min 0.19
_refine_diff_density_max 0.550
_refine_diff_density_min -0.623
_refine_diff_density_rms 0.140
_refine_ls_abs_structure_details 'Flack H D (1983), Acta Cryst. A39, 876-881'
_refine_ls_abs_structure_Flack 0.10(16)
_refine_ls_extinction_coef 0.0104(10)
_refine_ls_extinction_expression Fc^*^=kFc[1+0.001xFc^2^\l^3^/sin(2\q)]^-1/4^
_refine_ls_extinction_method SHELXL
_refine_ls_goodness_of_fit_ref 1.087
_refine_ls_hydrogen_treatment constr
_refine_ls_matrix_type full
_refine_ls_number_parameters 802
_refine_ls_number_reflns 10963
_refine_ls_number_restraints 1
_refine_ls_restrained_S_all 1.087
_refine_ls_R_factor_all 0.1282
_refine_ls_R_factor_gt 0.1101
_refine_ls_shift/su_max 0.003
_refine_ls_shift/su_mean 0.000
_refine_ls_structure_factor_coef Fsqd
_refine_ls_weighting_details 'calc w=1/[\s^2^(Fo^2^)+(0.0819P)^2^+17.4540P] where P=(Fo^2^+2Fc^2^)/3'
_refine_ls_weighting_scheme calc
_refine_ls_wR_factor_gt 0.2677
_refine_ls_wR_factor_ref 0.2849
_reflns_number_gt 8941
_reflns_number_total 10963
_reflns_threshold_expression >2sigma(I)
_cod_data_source_file ja4010877_si_005.cif
_cod_data_source_block sa2385
_cod_original_cell_volume 3123.8(11)
_cod_database_code 4119830

loop_
_symmetry_equiv_pos_as_xyz
'x, y, z'
'-x, y+1/2, -z'

loop_
_atom_site_label
_atom_site_type_symbol
_atom_site_fract_x
_atom_site_fract_y
_atom_site_fract_z
_atom_site_U_iso_or_equiv
_atom_site_adp_type
_atom_site_occupancy
_atom_site_symmetry_multiplicity
_atom_site_calc_flag
_atom_site_refinement_flags
S1 S 0.35408(15) 0.5810(3) 0.76418(7) 0.0406(5) Uani 1 1 d .
S2 S 0.32798(15) 0.5764(3) 0.26400(8) 0.0430(5) Uani 1 1 d .
S3 S 0.15416(17) 0.1622(3) 0.01566(8) 0.0439(5) Uani 1 1 d .
S4 S 0.16299(18) 0.1639(3) 0.51327(9) 0.0494(6) Uani 1 1 d .
O1 O 0.3358(5) 0.2057(9) 0.6801(2) 0.0535(17) Uani 1 1 d .
O2 O 0.2687(5) 0.4612(8) 0.6702(2) 0.0460(15) Uani 1 1 d .
O3 O 0.3913(4) 0.6983(8) 0.7303(2) 0.0434(15) Uani 1 1 d .
O4 O 0.4036(4) 0.5543(8) 0.8084(2) 0.0422(14) Uani 1 1 d .
O5 O 0.3066(4) 0.1852(8) 0.1852(2) 0.0476(16) Uani 1 1 d .
O6 O 0.2534(5) 0.4475(9) 0.1678(2) 0.0550(18) Uani 1 1 d .
O7 O 0.3727(4) 0.5537(9) 0.3098(2) 0.0520(17) Uani 1 1 d .
O8 O 0.3661(5) 0.6872(9) 0.2287(3) 0.0577(18) Uani 1 1 d .
O9 O 0.1858(4) 0.5507(9) -0.0640(2) 0.0481(16) Uani 1 1 d .
O10 O 0.2384(4) 0.2837(9) -0.0786(2) 0.0498(16) Uani 1 1 d .
O11 O 0.1140(4) 0.0487(8) -0.0197(2) 0.0450(15) Uani 1 1 d .
O12 O 0.1062(4) 0.1910(9) 0.0602(2) 0.0520(16) Uani 1 1 d .
O13 O 0.1703(6) 0.5410(9) 0.4287(2) 0.0606(19) Uani 1 1 d .
O14 O 0.2373(5) 0.2910(9) 0.4177(2) 0.0529(17) Uani 1 1 d .
O15 O 0.1295(5) 0.0488(10) 0.4790(3) 0.0630(19) Uani 1 1 d .
O16 O 0.1186(5) 0.1873(9) 0.5587(2) 0.061(2) Uani 1 1 d .
N1 N 0.3538(4) 0.3918(9) 0.7386(2) 0.0329(15) Uani 1 1 d .
N2 N 0.2564(5) 0.1030(12) 0.7841(3) 0.055(2) Uani 1 1 d .
N3 N 0.1878(6) 0.1167(13) 0.8129(3) 0.060(2) Uani 1 1 d .
N4 N 0.1241(9) 0.128(2) 0.8344(5) 0.118(5) Uani 1 1 d .
N5 N 0.3256(5) 0.3822(9) 0.2403(2) 0.0341(15) Uani 1 1 d .
N6 N 0.2019(6) 0.1546(14) 0.2873(3) 0.065(2) Uani 1 1 d .
N7 N 0.1342(7) 0.1446(13) 0.3165(3) 0.062(2) Uani 1 1 d .
N8 N 0.0762(9) 0.131(2) 0.3378(4) 0.104(5) Uani 1 1 d .
N9 N 0.1563(5) 0.3525(9) -0.0088(2) 0.0380(17) Uani 1 1 d .
N10 N 0.2883(6) 0.5750(14) 0.0377(3) 0.062(2) Uani 1 1 d .
N11 N 0.3534(7) 0.5807(15) 0.0667(3) 0.071(3) Uani 1 1 d .
N12 N 0.4173(9) 0.593(2) 0.0880(4) 0.109(5) Uani 1 1 d .
N13 N 0.1636(5) 0.3596(10) 0.4884(3) 0.0443(18) Uani 1 1 d .
N14 N 0.2507(6) 0.6511(13) 0.5346(3) 0.061(2) Uani 1 1 d .
N15 N 0.3193(7) 0.6338(13) 0.5612(3) 0.065(2) Uani 1 1 d .
N16 N 0.3893(9) 0.6262(19) 0.5828(5) 0.106(4) Uani 1 1 d .
C1 C 0.3991(6) 0.2371(12) 0.7596(3) 0.043(2) Uani 1 1 d .
H1 H 0.4658 0.2638 0.7685 0.052 Uiso 1 1 calc R
C2 C 0.3984(7) 0.1262(13) 0.7137(3) 0.054(2) Uani 1 1 d .
H2A H 0.4627 0.1183 0.7001 0.064 Uiso 1 1 calc R
H2B H 0.3761 0.0106 0.7213 0.064 Uiso 1 1 calc R
C3 C 0.3133(6) 0.3651(12) 0.6944(3) 0.040(2) Uani 1 1 d .
C4 C 0.3494(6) 0.1645(12) 0.8021(3) 0.041(2) Uani 1 1 d .
H4 H 0.3398 0.2543 0.8269 0.050 Uiso 1 1 calc R
C5 C 0.4069(8) 0.0226(12) 0.8228(4) 0.056(3) Uani 1 1 d .
H5A H 0.4703 0.0660 0.8313 0.067 Uiso 1 1 calc R
H5B H 0.4151 -0.0659 0.7980 0.067 Uiso 1 1 calc R
C6 C 0.3623(9) -0.0572(15) 0.8673(4) 0.069(3) Uani 1 1 d .
H6A H 0.3128 -0.1363 0.8575 0.103 Uiso 1 1 calc R
H6B H 0.3350 0.0318 0.8874 0.103 Uiso 1 1 calc R
H6C H 0.4107 -0.1181 0.8856 0.103 Uiso 1 1 calc R
C7 C 0.2385(6) 0.6304(10) 0.7766(3) 0.0348(19) Uani 1 1 d .
C8 C 0.1857(7) 0.7343(12) 0.7447(3) 0.045(2) Uani 1 1 d .
H8 H 0.2139 0.7759 0.7162 0.053 Uiso 1 1 calc R
C9 C 0.0953(7) 0.7739(13) 0.7551(3) 0.050(2) Uani 1 1 d .
H9 H 0.0607 0.8426 0.7333 0.060 Uiso 1 1 calc R
C10 C 0.0510(7) 0.7166(14) 0.7970(3) 0.051(2) Uani 1 1 d .
C11 C 0.1022(8) 0.6151(15) 0.8277(4) 0.063(3) Uani 1 1 d .
H11 H 0.0730 0.5723 0.8559 0.076 Uiso 1 1 calc R
C12 C 0.1939(6) 0.5746(13) 0.8185(3) 0.048(2) Uani 1 1 d .
H12 H 0.2280 0.5076 0.8409 0.058 Uiso 1 1 calc R
C13 C -0.0477(8) 0.7705(19) 0.8078(4) 0.073(4) Uani 1 1 d .
H13A H -0.0591 0.8828 0.7941 0.110 Uiso 1 1 calc R
H13B H -0.0567 0.7750 0.8427 0.110 Uiso 1 1 calc R
H13C H -0.0920 0.6891 0.7938 0.110 Uiso 1 1 calc R
C14 C 0.3602(6) 0.2310(12) 0.2645(3) 0.042(2) Uani 1 1 d .
H14 H 0.4264 0.2512 0.2755 0.050 Uiso 1 1 calc R
C15 C 0.3611(7) 0.1010(13) 0.2234(3) 0.052(2) Uani 1 1 d .
H15A H 0.4263 0.0768 0.2128 0.063 Uiso 1 1 calc R
H15B H 0.3306 -0.0062 0.2333 0.063 Uiso 1 1 calc R
C16 C 0.2908(6) 0.3477(11) 0.1949(3) 0.041(2) Uani 1 1 d .
C17 C 0.3008(7) 0.1782(13) 0.3072(3) 0.049(2) Uani 1 1 d .
H17 H 0.2998 0.2732 0.3309 0.059 Uiso 1 1 calc R
C18 C 0.3277(9) 0.0192(14) 0.3327(4) 0.064(3) Uani 1 1 d .
H18A H 0.3273 -0.0751 0.3093 0.077 Uiso 1 1 calc R
H18B H 0.2792 -0.0057 0.3572 0.077 Uiso 1 1 calc R
C19 C 0.4226(10) 0.024(2) 0.3569(5) 0.100(5) Uani 1 1 d .
H19A H 0.4159 -0.0106 0.3906 0.150 Uiso 1 1 calc R
H19B H 0.4480 0.1391 0.3555 0.150 Uiso 1 1 calc R
H19C H 0.4657 -0.0538 0.3405 0.150 Uiso 1 1 calc R
C20 C 0.2084(6) 0.6278(11) 0.2717(3) 0.041(2) Uani 1 1 d .
C21 C 0.1697(7) 0.5884(15) 0.3152(3) 0.055(2) Uani 1 1 d .
H21 H 0.2055 0.5299 0.3388 0.066 Uiso 1 1 calc R
C22 C 0.0760(7) 0.6361(15) 0.3242(3) 0.055(3) Uani 1 1 d .
H22 H 0.0468 0.6060 0.3536 0.067 Uiso 1 1 calc R
C23 C 0.0252(6) 0.7292(14) 0.2893(4) 0.052(2) Uani 1 1 d .
C24 C 0.0665(7) 0.7632(13) 0.2462(4) 0.053(3) Uani 1 1 d .
H24 H 0.0315 0.8174 0.2215 0.063 Uiso 1 1 calc R
C25 C 0.1613(6) 0.7177(12) 0.2384(3) 0.047(2) Uani 1 1 d .
H25 H 0.1919 0.7505 0.2096 0.056 Uiso 1 1 calc R
C26 C -0.0763(7) 0.7782(18) 0.2978(5) 0.078(4) Uani 1 1 d .
H26A H -0.0918 0.8782 0.2785 0.117 Uiso 1 1 calc R
H26B H -0.0854 0.8041 0.3319 0.117 Uiso 1 1 calc R
H26C H -0.1176 0.6843 0.2885 0.117 Uiso 1 1 calc R
C27 C 0.1269(7) 0.5109(12) 0.0150(3) 0.049(2) Uani 1 1 d .
H27 H 0.0600 0.4995 0.0258 0.059 Uiso 1 1 calc R
C28 C 0.1309(8) 0.6303(14) -0.0277(3) 0.059(3) Uani 1 1 d .
H28A H 0.0665 0.6533 -0.0399 0.070 Uiso 1 1 calc R
H28B H 0.1601 0.7390 -0.0182 0.070 Uiso 1 1 calc R
C29 C 0.1969(7) 0.3821(12) -0.0533(3) 0.048(2) Uani 1 1 d .
C30 C 0.1875(8) 0.5654(14) 0.0574(3) 0.057(3) Uani 1 1 d .
H30 H 0.1858 0.4726 0.0818 0.068 Uiso 1 1 calc R
C31 C 0.1603(8) 0.7257(14) 0.0820(3) 0.057(3) Uani 1 1 d .
H31A H 0.2099 0.7549 0.1057 0.069 Uiso 1 1 calc R
H31B H 0.1580 0.8176 0.0579 0.069 Uiso 1 1 calc R
C32 C 0.0723(9) 0.719(2) 0.1061(4) 0.086(4) Uani 1 1 d .
H32A H 0.0708 0.6204 0.1273 0.129 Uiso 1 1 calc R
H32B H 0.0213 0.7105 0.0824 0.129 Uiso 1 1 calc R
H32C H 0.0640 0.8224 0.1251 0.129 Uiso 1 1 calc R
C33 C 0.2683(6) 0.1054(11) 0.0261(3) 0.041(2) Uani 1 1 d .
C34 C 0.3197(7) 0.0084(12) -0.0069(3) 0.048(2) Uani 1 1 d .
H34 H 0.2924 -0.0236 -0.0367 0.057 Uiso 1 1 calc R
C35 C 0.4104(7) -0.0397(14) 0.0045(4) 0.053(2) Uani 1 1 d .
H35 H 0.4430 -0.1108 -0.0173 0.063 Uiso 1 1 calc R
C36 C 0.4567(8) 0.0090(14) 0.0458(4) 0.057(3) Uani 1 1 d .
C37 C 0.4049(8) 0.1030(14) 0.0788(4) 0.058(3) Uani 1 1 d .
H37 H 0.4338 0.1360 0.1081 0.069 Uiso 1 1 calc R
C38 C 0.3141(8) 0.1485(14) 0.0702(3) 0.055(3) Uani 1 1 d .
H38 H 0.2804 0.2102 0.0938 0.066 Uiso 1 1 calc R
C39 C 0.5525(7) -0.0453(16) 0.0559(4) 0.064(3) Uani 1 1 d .
H39A H 0.5861 0.0447 0.0730 0.096 Uiso 1 1 calc R
H39B H 0.5849 -0.0699 0.0257 0.096 Uiso 1 1 calc R
H39C H 0.5511 -0.1475 0.0758 0.096 Uiso 1 1 calc R
C40 C 0.1134(8) 0.5009(12) 0.5105(4) 0.055(3) Uani 1 1 d .
H40 H 0.0481 0.4658 0.5195 0.066 Uiso 1 1 calc R
C41 C 0.1106(8) 0.6223(15) 0.4650(3) 0.060(3) Uani 1 1 d .
H41A H 0.0452 0.6346 0.4529 0.072 Uiso 1 1 calc R
H41B H 0.1353 0.7357 0.4733 0.072 Uiso 1 1 calc R
C42 C 0.1964(6) 0.3874(12) 0.4426(3) 0.040(2) Uani 1 1 d .
C43 C 0.1612(9) 0.5802(16) 0.5518(3) 0.068(3) Uani 1 1 d .
H43 H 0.1746 0.4918 0.5766 0.082 Uiso 1 1 calc R
C44 C 0.0964(8) 0.7172(14) 0.5736(4) 0.060(3) Uani 1 1 d .
H44A H 0.0824 0.8043 0.5491 0.072 Uiso 1 1 calc R
H44B H 0.0360 0.6651 0.5836 0.072 Uiso 1 1 calc R
C45 C 0.1429(11) 0.7990(17) 0.6164(3) 0.086(4) Uani 1 1 d .
H45A H 0.2082 0.8279 0.6084 0.129 Uiso 1 1 calc R
H45B H 0.1422 0.7203 0.6436 0.129 Uiso 1 1 calc R
H45C H 0.1085 0.9022 0.6250 0.129 Uiso 1 1 calc R
C46 C 0.2862(6) 0.1166(12) 0.5232(3) 0.046(2) Uani 1 1 d .
C47 C 0.3236(7) 0.1707(14) 0.5656(3) 0.055(2) Uani 1 1 d .
H47 H 0.2881 0.2332 0.5884 0.066 Uiso 1 1 calc R
C48 C 0.4182(7) 0.1278(16) 0.5731(3) 0.063(3) Uani 1 1 d .
H48 H 0.4491 0.1669 0.6013 0.076 Uiso 1 1 calc R
C49 C 0.4673(6) 0.0319(15) 0.5413(4) 0.056(3) Uani 1 1 d .
C50 C 0.4255(7) -0.0174(14) 0.4972(4) 0.054(3) Uani 1 1 d .
H50 H 0.4612 -0.0740 0.4732 0.064 Uiso 1 1 calc R
C51 C 0.3302(8) 0.0197(14) 0.4900(4) 0.059(3) Uani 1 1 d .
H51 H 0.2972 -0.0217 0.4626 0.071 Uiso 1 1 calc R
C52 C 0.5737(7) -0.0130(19) 0.5501(5) 0.078(4) Uani 1 1 d .
H52A H 0.6136 0.0620 0.5309 0.117 Uiso 1 1 calc R
H52B H 0.5852 -0.1308 0.5408 0.117 Uiso 1 1 calc R
H52C H 0.5888 0.0017 0.5842 0.117 Uiso 1 1 calc R

loop_
_atom_site_aniso_label
_atom_site_aniso_U_11
_atom_site_aniso_U_22
_atom_site_aniso_U_33
_atom_site_aniso_U_23
_atom_site_aniso_U_13
_atom_site_aniso_U_12
S1 0.0405(11) 0.0407(12) 0.0406(11) -0.0052(10) -0.0021(9) -0.0020(12)
S2 0.0346(11) 0.0398(12) 0.0547(13) 0.0003(11) 0.0039(9) -0.0002(11)
S3 0.0484(13) 0.0391(12) 0.0444(12) 0.0051(10) -0.0023(10) 0.0017(10)
S4 0.0544(14) 0.0441(13) 0.0496(13) 0.0015(11) -0.0004(10) 0.0003(12)
O1 0.064(4) 0.051(4) 0.045(4) -0.001(3) -0.008(3) 0.001(3)
O2 0.053(4) 0.050(4) 0.035(3) 0.005(3) -0.008(3) -0.004(3)
O3 0.031(3) 0.046(4) 0.052(4) 0.007(3) 0.004(3) -0.002(3)
O4 0.031(3) 0.049(4) 0.047(3) -0.003(3) -0.007(2) -0.001(3)
O5 0.052(4) 0.051(4) 0.041(3) -0.012(3) -0.012(3) 0.020(3)
O6 0.060(4) 0.057(4) 0.047(4) 0.011(3) 0.001(3) 0.024(4)
O7 0.033(3) 0.063(4) 0.061(4) -0.013(4) -0.003(3) 0.008(3)
O8 0.045(4) 0.043(4) 0.085(5) 0.009(4) 0.013(3) -0.006(3)
O9 0.052(4) 0.058(4) 0.034(3) 0.007(3) 0.002(3) 0.014(3)
O10 0.045(4) 0.061(4) 0.043(3) -0.013(3) -0.002(3) 0.017(3)
O11 0.041(3) 0.037(3) 0.058(4) -0.002(3) -0.005(3) 0.006(3)
O12 0.051(4) 0.056(4) 0.049(4) -0.001(3) 0.001(3) -0.005(3)
O13 0.094(5) 0.051(4) 0.037(3) 0.002(3) 0.001(3) 0.016(4)
O14 0.066(4) 0.053(4) 0.039(3) -0.007(3) 0.002(3) 0.005(4)
O15 0.053(4) 0.066(5) 0.070(4) -0.003(4) -0.018(3) -0.010(4)
O16 0.061(4) 0.062(5) 0.060(4) 0.024(4) 0.023(3) 0.019(4)
N1 0.023(3) 0.035(4) 0.041(4) -0.006(3) -0.007(3) -0.004(3)
N2 0.038(4) 0.069(6) 0.056(5) -0.003(4) 0.000(4) -0.015(4)
N3 0.045(5) 0.084(7) 0.053(5) -0.006(5) 0.003(4) -0.008(5)
N4 0.089(9) 0.166(15) 0.097(9) -0.062(10) -0.007(7) -0.027(9)
N5 0.029(4) 0.035(4) 0.039(4) -0.002(3) 0.004(3) 0.005(3)
N6 0.054(5) 0.099(7) 0.042(4) 0.007(5) -0.006(4) -0.008(5)
N7 0.062(6) 0.073(6) 0.051(5) -0.002(5) 0.001(4) -0.003(5)
N8 0.082(8) 0.165(14) 0.065(6) 0.008(8) 0.016(6) -0.049(9)
N9 0.052(5) 0.033(4) 0.028(3) -0.004(3) 0.008(3) 0.009(3)
N10 0.056(5) 0.082(6) 0.049(5) -0.002(5) 0.000(4) -0.016(5)
N11 0.075(6) 0.087(7) 0.052(5) 0.015(5) -0.013(5) -0.019(6)
N12 0.083(8) 0.172(15) 0.073(7) -0.017(9) -0.013(6) -0.026(9)
N13 0.041(4) 0.046(4) 0.046(4) 0.002(4) -0.002(3) 0.002(3)
N14 0.056(5) 0.076(6) 0.051(5) -0.004(5) -0.008(4) 0.007(5)
N15 0.067(6) 0.068(6) 0.060(5) 0.009(5) 0.003(5) -0.008(5)
N16 0.090(9) 0.124(12) 0.103(9) 0.014(8) 0.000(7) -0.024(8)
C1 0.041(5) 0.052(5) 0.036(4) -0.003(4) -0.008(4) 0.018(4)
C2 0.054(6) 0.047(6) 0.060(6) 0.008(5) 0.014(5) 0.004(5)
C3 0.037(5) 0.051(5) 0.032(4) -0.001(4) 0.004(4) -0.012(4)
C4 0.038(5) 0.041(5) 0.045(5) 0.003(4) -0.020(4) -0.002(4)
C5 0.065(7) 0.040(5) 0.063(6) 0.009(5) -0.002(5) 0.010(5)
C6 0.098(9) 0.063(7) 0.046(6) 0.004(5) 0.017(6) 0.021(7)
C7 0.037(4) 0.041(5) 0.026(4) -0.009(3) -0.012(3) -0.009(4)
C8 0.059(6) 0.037(5) 0.038(5) -0.002(4) 0.005(4) 0.003(4)
C9 0.054(6) 0.052(6) 0.043(5) -0.001(4) -0.008(4) 0.007(5)
C10 0.046(5) 0.060(6) 0.046(5) 0.000(5) 0.004(4) -0.002(5)
C11 0.064(7) 0.077(8) 0.048(5) 0.000(5) 0.003(5) 0.002(6)
C12 0.053(5) 0.050(5) 0.041(5) -0.008(5) -0.007(4) -0.003(5)
C13 0.063(7) 0.109(10) 0.047(6) 0.008(6) -0.001(5) 0.016(7)
C14 0.034(4) 0.041(5) 0.052(5) 0.004(4) -0.014(4) 0.013(4)
C15 0.061(6) 0.060(6) 0.036(5) 0.000(4) -0.010(4) 0.021(5)
C16 0.044(5) 0.035(4) 0.044(5) -0.009(4) -0.002(4) 0.002(4)
C17 0.052(5) 0.048(5) 0.047(5) 0.010(4) -0.015(4) -0.010(5)
C18 0.093(9) 0.053(6) 0.045(6) 0.003(5) 0.001(6) 0.001(6)
C19 0.096(10) 0.103(12) 0.101(10) 0.036(9) -0.002(8) 0.025(9)
C20 0.034(4) 0.040(5) 0.047(5) -0.003(4) 0.001(4) 0.005(4)
C21 0.047(5) 0.068(7) 0.049(5) 0.016(5) 0.001(4) 0.008(5)
C22 0.052(6) 0.076(7) 0.038(5) -0.004(5) 0.015(4) 0.004(5)
C23 0.039(5) 0.063(6) 0.055(6) -0.016(5) 0.002(4) 0.012(5)
C24 0.054(6) 0.055(6) 0.049(5) 0.009(5) 0.000(5) 0.023(5)
C25 0.044(5) 0.046(5) 0.050(5) 0.013(4) 0.006(4) -0.001(4)
C26 0.024(5) 0.095(9) 0.114(10) -0.023(8) 0.003(6) 0.005(6)
C27 0.053(6) 0.043(5) 0.052(5) 0.003(4) 0.019(5) 0.004(4)
C28 0.073(7) 0.054(6) 0.049(5) 0.004(5) 0.009(5) 0.020(5)
C29 0.065(7) 0.041(5) 0.037(5) 0.003(4) -0.011(4) -0.005(5)
C30 0.083(7) 0.043(5) 0.044(5) -0.010(5) 0.008(5) -0.012(6)
C31 0.080(7) 0.054(6) 0.038(5) 0.000(5) -0.005(5) -0.002(6)
C32 0.085(9) 0.105(11) 0.068(8) -0.022(8) 0.016(7) 0.008(8)
C33 0.051(5) 0.038(5) 0.033(4) 0.001(4) 0.001(4) -0.008(4)
C34 0.054(6) 0.046(5) 0.042(5) -0.001(4) -0.009(4) 0.008(4)
C35 0.050(6) 0.059(6) 0.048(5) 0.004(5) 0.004(5) 0.017(5)
C36 0.064(7) 0.061(6) 0.045(5) 0.004(5) -0.007(5) -0.020(5)
C37 0.063(6) 0.059(7) 0.051(5) 0.002(5) -0.019(5) 0.009(5)
C38 0.081(7) 0.052(6) 0.033(4) -0.003(4) -0.010(4) -0.017(6)
C39 0.049(6) 0.070(7) 0.073(7) -0.001(6) 0.019(5) -0.002(5)
C40 0.072(7) 0.041(5) 0.052(6) -0.003(4) 0.010(5) 0.010(5)
C41 0.070(7) 0.073(8) 0.038(5) 0.004(5) -0.002(4) 0.033(6)
C42 0.031(5) 0.052(5) 0.038(4) 0.001(4) 0.006(4) 0.012(4)
C43 0.107(9) 0.062(7) 0.036(5) 0.008(5) 0.035(5) -0.004(7)
C44 0.069(7) 0.060(6) 0.052(6) -0.003(5) -0.014(5) 0.026(6)
C45 0.153(13) 0.079(8) 0.026(5) -0.004(5) -0.020(6) 0.037(9)
C46 0.034(4) 0.059(6) 0.044(5) 0.012(4) -0.007(4) -0.004(4)
C47 0.065(6) 0.055(6) 0.045(5) 0.005(5) 0.009(4) -0.002(5)
C48 0.046(5) 0.104(10) 0.038(5) 0.013(5) -0.010(4) -0.030(6)
C49 0.035(5) 0.075(7) 0.058(6) 0.006(5) -0.005(4) 0.025(5)
C50 0.040(5) 0.058(6) 0.063(6) -0.009(5) 0.002(5) 0.006(5)
C51 0.060(6) 0.053(6) 0.064(7) -0.016(5) -0.024(5) 0.005(5)
C52 0.026(5) 0.123(11) 0.086(8) 0.034(8) -0.011(5) 0.004(6)

loop_
_atom_type_symbol
_atom_type_description
_atom_type_scat_dispersion_real
_atom_type_scat_dispersion_imag
_atom_type_scat_source
C C 0.0033 0.0016 'International Tables Vol C Tables 4.2.6.8 and 6.1.1.4'
H H 0.0000 0.0000 'International Tables Vol C Tables 4.2.6.8 and 6.1.1.4'
N N 0.0061 0.0033 'International Tables Vol C Tables 4.2.6.8 and 6.1.1.4'
O O 0.0106 0.0060 'International Tables Vol C Tables 4.2.6.8 and 6.1.1.4'
S S 0.1246 0.1234 'International Tables Vol C Tables 4.2.6.8 and 6.1.1.4'

loop_
_geom_angle_atom_site_label_1
_geom_angle_atom_site_label_2
_geom_angle_atom_site_label_3
_geom_angle
O3 S1 O4 119.0(4)
O3 S1 N1 107.6(4)
O4 S1 N1 103.8(4)
O3 S1 C7 109.9(4)
O4 S1 C7 109.0(4)
N1 S1 C7 106.8(4)
O8 S2 O7 121.6(4)
O8 S2 N5 107.4(4)
O7 S2 N5 104.2(4)
O8 S2 C20 108.1(4)
O7 S2 C20 110.1(4)
N5 S2 C20 104.0(4)
O12 S3 O11 120.0(4)
O12 S3 N9 102.8(4)
O11 S3 N9 106.9(4)
O12 S3 C33 110.2(4)
O11 S3 C33 109.0(4)
N9 S3 C33 107.0(4)
O15 S4 O16 122.6(5)
O15 S4 N13 108.4(4)
O16 S4 N13 104.3(4)
O15 S4 C46 107.3(5)
O16 S4 C46 108.6(4)
N13 S4 C46 104.2(4)
C3 O1 C2 111.0(7)
C16 O5 C15 112.2(7)
C29 O9 C28 109.7(7)
C42 O13 C41 111.1(7)
C3 N1 C1 113.7(7)
C3 N1 S1 121.6(6)
C1 N1 S1 124.6(5)
N3 N2 C4 116.0(8)
N4 N3 N2 174.0(12)
C16 N5 C14 112.4(7)
C16 N5 S2 123.2(6)
C14 N5 S2 124.4(6)
N7 N6 C17 118.4(8)
N8 N7 N6 174.9(13)
C29 N9 C27 112.1(7)
C29 N9 S3 122.0(6)
C27 N9 S3 125.5(6)
N11 N10 C30 117.7(9)
N12 N11 N10 171.4(13)
C42 N13 C40 115.7(8)
C42 N13 S4 121.7(6)
C40 N13 S4 121.5(6)
N15 N14 C43 116.3(9)
N16 N15 N14 172.9(12)
C4 C1 N1 114.8(7)
C4 C1 C2 115.8(8)
N1 C1 C2 97.9(6)
C4 C1 H1 109.3
N1 C1 H1 109.3
C2 C1 H1 109.3
O1 C2 C1 107.1(7)
O1 C2 H2A 110.3
C1 C2 H2A 110.3
O1 C2 H2B 110.3
C1 C2 H2B 110.3
H2A C2 H2B 108.6
O2 C3 O1 123.1(8)
O2 C3 N1 129.0(9)
O1 C3 N1 107.9(8)
N2 C4 C1 106.0(7)
N2 C4 C5 111.4(8)
C1 C4 C5 109.5(8)
N2 C4 H4 110.0
C1 C4 H4 110.0
C5 C4 H4 110.0
C4 C5 C6 113.2(9)
C4 C5 H5A 108.9
C6 C5 H5A 108.9
C4 C5 H5B 108.9
C6 C5 H5B 108.9
H5A C5 H5B 107.8
C5 C6 H6A 109.5
C5 C6 H6B 109.5
H6A C6 H6B 109.5
C5 C6 H6C 109.5
H6A C6 H6C 109.5
H6B C6 H6C 109.5
C12 C7 C8 117.6(8)
C12 C7 S1 121.9(6)
C8 C7 S1 120.5(6)
C9 C8 C7 120.0(9)
C9 C8 H8 120.0
C7 C8 H8 120.0
C8 C9 C10 122.0(9)
C8 C9 H9 119.0
C10 C9 H9 119.0
C11 C10 C9 117.9(9)
C11 C10 C13 122.2(9)
C9 C10 C13 119.8(9)
C12 C11 C10 121.4(10)
C12 C11 H11 119.3
C10 C11 H11 119.3
C11 C12 C7 121.1(9)
C11 C12 H12 119.5
C7 C12 H12 119.5
C10 C13 H13A 109.5
C10 C13 H13B 109.5
H13A C13 H13B 109.5
C10 C13 H13C 109.5
H13A C13 H13C 109.5
H13B C13 H13C 109.5
N5 C14 C17 113.6(7)
N5 C14 C15 101.9(7)
C17 C14 C15 113.9(8)
N5 C14 H14 109.0
C17 C14 H14 109.0
C15 C14 H14 109.0
O5 C15 C14 103.3(7)
O5 C15 H15A 111.1
C14 C15 H15A 111.1
O5 C15 H15B 111.1
C14 C15 H15B 111.1
H15A C15 H15B 109.1
O6 C16 O5 125.1(8)
O6 C16 N5 126.6(8)
O5 C16 N5 108.4(7)
C18 C17 C14 117.5(9)
C18 C17 N6 107.8(9)
C14 C17 N6 105.2(7)
C18 C17 H17 108.7
C14 C17 H17 108.7
N6 C17 H17 108.7
C17 C18 C19 114.9(10)
C17 C18 H18A 108.5
C19 C18 H18A 108.5
C17 C18 H18B 108.5
C19 C18 H18B 108.5
H18A C18 H18B 107.5
C18 C19 H19A 109.5
C18 C19 H19B 109.5
H19A C19 H19B 109.5
C18 C19 H19C 109.5
H19A C19 H19C 109.5
H19B C19 H19C 109.5
C25 C20 C21 122.1(8)
C25 C20 S2 121.0(7)
C21 C20 S2 116.5(7)
C20 C21 C22 118.6(9)
C20 C21 H21 120.7
C22 C21 H21 120.7
C21 C22 C23 119.8(8)
C21 C22 H22 120.1
C23 C22 H22 120.1
C24 C23 C22 119.2(8)
C24 C23 C26 120.0(10)
C22 C23 C26 120.6(10)
C23 C24 C25 119.9(9)
C23 C24 H24 120.1
C25 C24 H24 120.1
C20 C25 C24 120.1(9)
C20 C25 H25 120.0
C24 C25 H25 120.0
C23 C26 H26A 109.5
C23 C26 H26B 109.5
H26A C26 H26B 109.5
C23 C26 H26C 109.5
H26A C26 H26C 109.5
H26B C26 H26C 109.5
N9 C27 C28 99.3(7)
N9 C27 C30 115.4(8)
C28 C27 C30 114.2(9)
N9 C27 H27 109.1
C28 C27 H27 109.1
C30 C27 H27 109.1
O9 C28 C27 107.7(8)
O9 C28 H28A 110.2
C27 C28 H28A 110.2
O9 C28 H28B 110.2
C27 C28 H28B 110.2
H28A C28 H28B 108.5
O10 C29 O9 123.7(9)
O10 C29 N9 128.2(8)
O9 C29 N9 108.1(8)
C31 C30 C27 116.8(9)
C31 C30 N10 111.4(9)
C27 C30 N10 105.2(7)
C31 C30 H30 107.7
C27 C30 H30 107.7
N10 C30 H30 107.7
C32 C31 C30 114.6(10)
C32 C31 H31A 108.6
C30 C31 H31A 108.6
C32 C31 H31B 108.6
C30 C31 H31B 108.6
H31A C31 H31B 107.6
C31 C32 H32A 109.5
C31 C32 H32B 109.5
H32A C32 H32B 109.5
C31 C32 H32C 109.5
H32A C32 H32C 109.5
H32B C32 H32C 109.5
C34 C33 C38 117.2(9)
C34 C33 S3 121.8(7)
C38 C33 S3 121.0(7)
C35 C34 C33 119.0(9)
C35 C34 H34 120.5
C33 C34 H34 120.5
C36 C35 C34 124.0(10)
C36 C35 H35 118.0
C34 C35 H35 118.0
C35 C36 C37 116.7(10)
C35 C36 C39 121.5(11)
C37 C36 C39 121.7(9)
C38 C37 C36 121.7(9)
C38 C37 H37 119.2
C36 C37 H37 119.2
C37 C38 C33 121.2(10)
C37 C38 H38 119.4
C33 C38 H38 119.4
C36 C39 H39A 109.5
C36 C39 H39B 109.5
H39A C39 H39B 109.5
C36 C39 H39C 109.5
H39A C39 H39C 109.5
H39B C39 H39C 109.5
N13 C40 C43 115.4(10)
N13 C40 C41 97.9(7)
C43 C40 C41 112.2(9)
N13 C40 H40 110.3
C43 C40 H40 110.3
C41 C40 H40 110.3
O13 C41 C40 105.8(8)
O13 C41 H41A 110.6
C40 C41 H41A 110.6
O13 C41 H41B 110.6
C40 C41 H41B 110.6
H41A C41 H41B 108.7
O14 C42 O13 123.7(8)
O14 C42 N13 127.4(9)
O13 C42 N13 108.8(7)
N14 C43 C40 107.6(8)
N14 C43 C44 112.1(10)
C40 C43 C44 109.4(10)
N14 C43 H43 109.2
C40 C43 H43 109.2
C44 C43 H43 109.2
C45 C44 C43 110.6(10)
C45 C44 H44A 109.5
C43 C44 H44A 109.5
C45 C44 H44B 109.5
C43 C44 H44B 109.5
H44A C44 H44B 108.1
C44 C45 H45A 109.5
C44 C45 H45B 109.5
H45A C45 H45B 109.5
C44 C45 H45C 109.5
H45A C45 H45C 109.5
H45B C45 H45C 109.5
C51 C46 C47 126.2(9)
C51 C46 S4 117.2(7)
C47 C46 S4 116.3(8)
C46 C47 C48 115.2(9)
C46 C47 H47 122.4
C48 C47 H47 122.4
C49 C48 C47 122.0(9)
C49 C48 H48 119.0
C47 C48 H48 119.0
C48 C49 C50 120.3(8)
C48 C49 C52 121.2(10)
C50 C49 C52 118.3(9)
C51 C50 C49 118.0(9)
C51 C50 H50 121.0
C49 C50 H50 121.0
C46 C51 C50 117.8(9)
C46 C51 H51 121.1
C50 C51 H51 121.1
C49 C52 H52A 109.5
C49 C52 H52B 109.5
H52A C52 H52B 109.5
C49 C52 H52C 109.5
H52A C52 H52C 109.5
H52B C52 H52C 109.5

loop_
_geom_bond_atom_site_label_1
_geom_bond_atom_site_label_2
_geom_bond_distance
S1 O3 1.426(6)
S1 O4 1.433(6)
S1 N1 1.656(7)
S1 C7 1.721(8)
S2 O8 1.425(7)
S2 O7 1.435(7)
S2 N5 1.670(7)
S2 C20 1.758(9)
S3 O12 1.435(7)
S3 O11 1.448(6)
S3 N9 1.651(7)
S3 C33 1.704(9)
S4 O15 1.401(8)
S4 O16 1.426(7)
S4 N13 1.695(8)
S4 C46 1.808(9)
O1 C3 1.360(11)
O1 C2 1.434(11)
O2 C3 1.197(11)
O5 C16 1.331(10)
O5 C15 1.473(10)
O6 C16 1.213(10)
O9 C29 1.374(11)
O9 C28 1.424(11)
O10 C29 1.205(11)
O13 C42 1.327(11)
O13 C41 1.468(11)
O14 C42 1.183(10)
N1 C3 1.373(10)
N1 C1 1.499(11)
N2 N3 1.268(11)
N2 C4 1.493(10)
N3 N4 1.088(14)
N5 C16 1.386(11)
N5 C14 1.456(11)
N6 N7 1.263(12)
N6 C17 1.518(12)
N7 N8 1.021(12)
N9 C29 1.388(11)
N9 C27 1.478(11)
N10 N11 1.227(12)
N10 C30 1.534(13)
N11 N12 1.086(13)
N13 C42 1.378(11)
N13 C40 1.461(12)
N14 N15 1.230(12)
N14 C43 1.470(14)
N15 N16 1.161(14)
C1 C4 1.496(13)
C1 C2 1.550(13)
C1 H1 1.0000
C2 H2A 0.9900
C2 H2B 0.9900
C4 C5 1.501(12)
C4 H4 1.0000
C5 C6 1.530(14)
C5 H5A 0.9900
C5 H5B 0.9900
C6 H6A 0.9800
C6 H6B 0.9800
C6 H6C 0.9800
C7 C12 1.402(12)
C7 C8 1.421(12)
C8 C9 1.351(13)
C8 H8 0.9500
C9 C10 1.404(13)
C9 H9 0.9500
C10 C11 1.379(14)
C10 C13 1.494(14)
C11 C12 1.364(14)
C11 H11 0.9500
C12 H12 0.9500
C13 H13A 0.9800
C13 H13B 0.9800
C13 H13C 0.9800
C14 C17 1.518(13)
C14 C15 1.539(13)
C14 H14 1.0000
C15 H15A 0.9900
C15 H15B 0.9900
C17 C18 1.494(14)
C17 H17 1.0000
C18 C19 1.505(18)
C18 H18A 0.9900
C18 H18B 0.9900
C19 H19A 0.9800
C19 H19B 0.9800
C19 H19C 0.9800
C20 C25 1.346(12)
C20 C21 1.366(12)
C21 C22 1.406(13)
C21 H21 0.9500
C22 C23 1.416(14)
C22 H22 0.9500
C23 C24 1.363(14)
C23 C26 1.510(13)
C24 C25 1.409(13)
C24 H24 0.9500
C25 H25 0.9500
C26 H26A 0.9800
C26 H26B 0.9800
C26 H26C 0.9800
C27 C28 1.521(13)
C27 C30 1.522(14)
C27 H27 1.0000
C28 H28A 0.9900
C28 H28B 0.9900
C30 C31 1.492(14)
C30 H30 1.0000
C31 C32 1.419(16)
C31 H31A 0.9900
C31 H31B 0.9900
C32 H32A 0.9800
C32 H32B 0.9800
C32 H32C 0.9800
C33 C34 1.404(13)
C33 C38 1.428(12)
C34 C35 1.378(13)
C34 H34 0.9500
C35 C36 1.377(14)
C35 H35 0.9500
C36 C37 1.393(15)
C36 C39 1.452(15)
C37 C38 1.358(14)
C37 H37 0.9500
C38 H38 0.9500
C39 H39A 0.9800
C39 H39B 0.9800
C39 H39C 0.9800
C40 C43 1.475(16)
C40 C41 1.590(14)
C40 H40 1.0000
C41 H41A 0.9900
C41 H41B 0.9900
C43 C44 1.546(15)
C43 H43 1.0000
C44 C45 1.507(15)
C44 H44A 0.9900
C44 H44B 0.9900
C45 H45A 0.9800
C45 H45B 0.9800
C45 H45C 0.9800
C46 C51 1.356(14)
C46 C47 1.362(13)
C47 C48 1.399(14)
C47 H47 0.9500
C48 C49 1.360(15)
C48 H48 0.9500
C49 C50 1.418(14)
C49 C52 1.569(12)
C50 C51 1.397(14)
C50 H50 0.9500
C51 H51 0.9500
C52 H52A 0.9800
C52 H52B 0.9800
C52 H52C 0.9800

loop_
_geom_torsion_atom_site_label_1
_geom_torsion_atom_site_label_2
_geom_torsion_atom_site_label_3
_geom_torsion_atom_site_label_4
_geom_torsion
O3 S1 N1 C3 -52.2(7)
O4 S1 N1 C3 -179.1(6)
C7 S1 N1 C3 65.8(7)
O3 S1 N1 C1 125.6(7)
O4 S1 N1 C1 -1.3(8)
C7 S1 N1 C1 -116.4(7)
C4 N2 N3 N4 158(13)
O8 S2 N5 C16 -47.4(8)
O7 S2 N5 C16 -177.6(7)
C20 S2 N5 C16 67.0(7)
O8 S2 N5 C14 132.0(7)
O7 S2 N5 C14 1.8(8)
C20 S2 N5 C14 -113.6(7)
C17 N6 N7 N8 -155(17)
O12 S3 N9 C29 -179.6(7)
O11 S3 N9 C29 -52.4(8)
C33 S3 N9 C29 64.2(8)
O12 S3 N9 C27 7.7(9)
O11 S3 N9 C27 135.0(8)
C33 S3 N9 C27 -108.4(8)
C30 N10 N11 N12 -162(11)
O15 S4 N13 C42 -44.0(8)
O16 S4 N13 C42 -176.2(7)
C46 S4 N13 C42 70.0(8)
O15 S4 N13 C40 124.0(8)
O16 S4 N13 C40 -8.1(9)
C46 S4 N13 C40 -121.9(8)
C43 N14 N15 N16 180(100)
C3 N1 C1 C4 -110.1(8)
S1 N1 C1 C4 71.9(10)
C3 N1 C1 C2 13.1(9)
S1 N1 C1 C2 -164.9(6)
C3 O1 C2 C1 12.5(10)
C4 C1 C2 O1 108.0(8)
N1 C1 C2 O1 -14.5(9)
C2 O1 C3 O2 173.3(8)
C2 O1 C3 N1 -4.0(10)
C1 N1 C3 O2 176.2(9)
S1 N1 C3 O2 -5.8(13)
C1 N1 C3 O1 -6.6(10)
S1 N1 C3 O1 171.4(6)
N3 N2 C4 C1 -145.6(9)
N3 N2 C4 C5 95.4(11)
N1 C1 C4 N2 65.7(10)
C2 C1 C4 N2 -47.3(10)
N1 C1 C4 C5 -174.0(7)
C2 C1 C4 C5 72.9(10)
N2 C4 C5 C6 -64.3(11)
C1 C4 C5 C6 178.8(9)
O3 S1 C7 C12 -159.1(7)
O4 S1 C7 C12 -27.1(8)
N1 S1 C7 C12 84.4(7)
O3 S1 C7 C8 19.1(8)
O4 S1 C7 C8 151.1(7)
N1 S1 C7 C8 -97.4(7)
C12 C7 C8 C9 -1.0(13)
S1 C7 C8 C9 -179.2(7)
C7 C8 C9 C10 0.6(15)
C8 C9 C10 C11 -1.0(16)
C8 C9 C10 C13 177.3(10)
C9 C10 C11 C12 1.7(16)
C13 C10 C11 C12 -176.4(11)
C10 C11 C12 C7 -2.2(16)
C8 C7 C12 C11 1.7(13)
S1 C7 C12 C11 180.0(8)
C16 N5 C14 C17 -111.6(8)
S2 N5 C14 C17 68.9(9)
C16 N5 C14 C15 11.3(10)
S2 N5 C14 C15 -168.2(6)
C16 O5 C15 C14 11.1(10)
N5 C14 C15 O5 -12.7(9)
C17 C14 C15 O5 110.1(8)
C15 O5 C16 O6 174.7(9)
C15 O5 C16 N5 -4.4(10)
C14 N5 C16 O6 176.0(9)
S2 N5 C16 O6 -4.5(13)
C14 N5 C16 O5 -4.9(10)
S2 N5 C16 O5 174.5(6)
N5 C14 C17 C18 176.8(8)
C15 C14 C17 C18 60.7(11)
N5 C14 C17 N6 56.9(10)
C15 C14 C17 N6 -59.2(10)
N7 N6 C17 C18 68.2(13)
N7 N6 C17 C14 -165.6(10)
C14 C17 C18 C19 64.3(13)
N6 C17 C18 C19 -177.1(10)
O8 S2 C20 C25 18.6(9)
O7 S2 C20 C25 153.5(8)
N5 S2 C20 C25 -95.4(8)
O8 S2 C20 C21 -154.4(8)
O7 S2 C20 C21 -19.5(9)
N5 S2 C20 C21 91.6(8)
C25 C20 C21 C22 3.3(16)
S2 C20 C21 C22 176.2(8)
C20 C21 C22 C23 -2.6(16)
C21 C22 C23 C24 3.6(16)
C21 C22 C23 C26 178.6(11)
C22 C23 C24 C25 -5.1(16)
C26 C23 C24 C25 179.8(10)
C21 C20 C25 C24 -4.9(15)
S2 C20 C25 C24 -177.5(8)
C23 C24 C25 C20 5.8(16)
C29 N9 C27 C28 15.2(10)
S3 N9 C27 C28 -171.5(7)
C29 N9 C27 C30 -107.4(9)
S3 N9 C27 C30 65.9(11)
C29 O9 C28 C27 14.3(11)
N9 C27 C28 O9 -17.2(10)
C30 C27 C28 O9 106.2(10)
C28 O9 C29 O10 178.1(9)
C28 O9 C29 N9 -4.5(10)
C27 N9 C29 O10 169.6(10)
S3 N9 C29 O10 -3.9(14)
C27 N9 C29 O9 -7.7(11)
S3 N9 C29 O9 178.8(6)
N9 C27 C30 C31 179.5(8)
C28 C27 C30 C31 65.2(12)
N9 C27 C30 N10 55.4(11)
C28 C27 C30 N10 -58.9(11)
N11 N10 C30 C31 67.9(14)
N11 N10 C30 C27 -164.6(11)
C27 C30 C31 C32 66.2(13)
N10 C30 C31 C32 -172.9(10)
O12 S3 C33 C34 154.5(7)
O11 S3 C33 C34 20.9(9)
N9 S3 C33 C34 -94.4(8)
O12 S3 C33 C38 -22.6(9)
O11 S3 C33 C38 -156.3(7)
N9 S3 C33 C38 88.5(8)
C38 C33 C34 C35 0.0(14)
S3 C33 C34 C35 -177.2(8)
C33 C34 C35 C36 -3.6(16)
C34 C35 C36 C37 4.5(16)
C34 C35 C36 C39 -179.8(10)
C35 C36 C37 C38 -1.9(16)
C39 C36 C37 C38 -177.5(10)
C36 C37 C38 C33 -1.5(16)
C34 C33 C38 C37 2.5(14)
S3 C33 C38 C37 179.7(8)
C42 N13 C40 C43 -112.7(10)
S4 N13 C40 C43 78.5(11)
C42 N13 C40 C41 6.4(11)
S4 N13 C40 C41 -162.3(7)
C42 O13 C41 C40 8.0(12)
N13 C40 C41 O13 -8.1(11)
C43 C40 C41 O13 113.5(10)
C41 O13 C42 O14 172.6(9)
C41 O13 C42 N13 -4.1(11)
C40 N13 C42 O14 -178.7(10)
S4 N13 C42 O14 -10.0(14)
C40 N13 C42 O13 -2.1(12)
S4 N13 C42 O13 166.7(6)
N15 N14 C43 C40 -139.7(11)
N15 N14 C43 C44 100.0(12)
N13 C40 C43 N14 62.4(12)
C41 C40 C43 N14 -48.5(12)
N13 C40 C43 C44 -175.5(9)
C41 C40 C43 C44 73.5(11)
N14 C43 C44 C45 -61.4(12)
C40 C43 C44 C45 179.3(10)
O15 S4 C46 C51 16.8(9)
O16 S4 C46 C51 151.2(8)
N13 S4 C46 C51 -98.1(9)
O15 S4 C46 C47 -158.1(8)
O16 S4 C46 C47 -23.6(9)
N13 S4 C46 C47 87.1(8)
C51 C46 C47 C48 3.7(16)
S4 C46 C47 C48 178.0(8)
C46 C47 C48 C49 -3.0(16)
C47 C48 C49 C50 4.8(17)
C47 C48 C49 C52 179.3(10)
C48 C49 C50 C51 -6.8(17)
C52 C49 C50 C51 178.6(10)
C47 C46 C51 C50 -5.9(17)
S4 C46 C51 C50 179.8(8)
C49 C50 C51 C46 7.1(16)
